data_7128198
loop_
_publ_author_name
'Kameo, Hajime'
'Mushiake, Akihiro'
'Isasa, Tomohito'
'Matsuzaka, Hiroyuki'
'Bourissou, Didier'

_publ_section_title
;
 Pd/Ni-Catalyzed Germa-Suzuki coupling <i>via</i> dual Ge-F bond
 activation.
;
_journal_issue 41
_journal_name_full 'Chemical communications (Cambridge, England)'
_journal_page_first 5004
_journal_page_last 5007
_journal_paper_doi 10.1039/d1cc01392k
_journal_volume 57
_journal_year 2021
_chemical_formula_moiety 'C60 H48 Ge P3 Pd, C24 H20 B'
_chemical_formula_sum 'C84 H68 B Ge P3 Pd'
_chemical_formula_weight 1360.09
_chemical_properties_physical Air-sensitive
_space_group_crystal_system monoclinic
_space_group_IT_number 14
_space_group_name_Hall '-P 2ybc'
_space_group_name_H-M_alt 'P 1 21/c 1'
_audit_creation_date 2016-6-16
_audit_creation_method 'generated by ACTA instruction via SHELXL-2014/7'
_audit_update_record
;
2020-12-11 deposited with the CCDC.	2021-04-20 downloaded from the CCDC.
;
_cell_angle_alpha 90
_cell_angle_beta 104.8930(13)
_cell_angle_gamma 90
_cell_formula_units_Z 4
_cell_length_a 20.3098(6)
_cell_length_b 15.2436(4)
_cell_length_c 22.4220(7)
_cell_measurement_reflns_used 13217
_cell_measurement_temperature 200(2)
_cell_measurement_theta_max 27.4855
_cell_measurement_theta_min 2.0463
_cell_volume 6708.5(3)
_computing_cell_refinement 'CrystalClear (Rigaku Inc., 2007)'
_computing_data_collection 'CrystalClear (Rigaku Inc., 2007)'
_computing_data_reduction 'CrystalClear (Rigaku Inc., 2007)'
_computing_molecular_graphics 'Ortep for Windows (Farrugia, 2012)'
_computing_publication_material 'WinGX publication routines (Farrugia, 2012)'
_computing_structure_refinement 'SHELXL-2014 (Sheldrick, 2014)'
_computing_structure_solution SIR97
_diffrn_ambient_temperature 200(2)
_diffrn_detector_area_resol_mean 7.111
_diffrn_measured_fraction_theta_full 0.992
_diffrn_measured_fraction_theta_max 0.979
_diffrn_measurement_details
;
scan:
	Number of images: 600
	           Slice: -80.0000 - 100.0000
	     Image width: 0.3000
	        Exp time: 4.0000
	   Rotation axis: Phi
	           Omega: 0.0000
	             Chi: 0.0000
	             Phi: 0.0000
	             XTD: 55.0823
	          2theta: 24.8821
scan:
	Number of images: 200
	           Slice: -15.0000 - 45.0000
	     Image width: 0.3000
	        Exp time: 4.0000
	   Rotation axis: Omega
	           Omega: 0.0000
	             Chi: 90.0000
	             Phi: 0.0000
	             XTD: 55.0823
	          2theta: 24.8821
scan:
	Number of images: 200
	           Slice: -15.0000 - 45.0000
	     Image width: 0.3000
	        Exp time: 4.0000
	   Rotation axis: Omega
	           Omega: 0.0000
	             Chi: 90.0000
	             Phi: 90.0000
	             XTD: 55.0823
	          2theta: 24.8821
scan:
	Number of images: 200
	           Slice: -15.0000 - 45.0000
	     Image width: 0.3000
	        Exp time: 4.0000
	   Rotation axis: Omega
	           Omega: 0.0000
	             Chi: 90.0000
	             Phi: 180.0000
	             XTD: 55.0823
	          2theta: 24.8821
scan:
	Number of images: 200
	           Slice: -15.0000 - 45.0000
	     Image width: 0.3000
	        Exp time: 4.0000
	   Rotation axis: Omega
	           Omega: 0.0000
	             Chi: 90.0000
	             Phi: 270.0000
	             XTD: 55.0823
	          2theta: 24.8821

;
_diffrn_measurement_device 'Saturn724+ (4x4 bin mode)'
_diffrn_measurement_device_details 'AFC11 (Right): Eulerian 3 circle'
_diffrn_measurement_device_type 'Rigaku AFC11 with Saturn 724+ CCD'
_diffrn_measurement_method \w
_diffrn_radiation_detector CCD
_diffrn_radiation_monochromator Confocal
_diffrn_radiation_source 'Rotating Anode'
_diffrn_radiation_type MoK\a
_diffrn_radiation_wavelength 0.710747
_diffrn_reflns_av_R_equivalents 0.0460
_diffrn_reflns_av_unetI/netI 0.0635
_diffrn_reflns_Laue_measured_fraction_full 0.992
_diffrn_reflns_Laue_measured_fraction_max 0.979
_diffrn_reflns_limit_h_max 26
_diffrn_reflns_limit_h_min -22
_diffrn_reflns_limit_k_max 19
_diffrn_reflns_limit_k_min -15
_diffrn_reflns_limit_l_max 29
_diffrn_reflns_limit_l_min -22
_diffrn_reflns_number 49797
_diffrn_reflns_point_group_measured_fraction_full 0.992
_diffrn_reflns_point_group_measured_fraction_max 0.979
_diffrn_reflns_reduction_process 'Lp corrections applied'
_diffrn_reflns_theta_full 25.242
_diffrn_reflns_theta_max 27.483
_diffrn_reflns_theta_min 2.061
_diffrn_source_current 24.0000
_diffrn_source_power 1.2000
_diffrn_source_voltage 50.0000
_exptl_absorpt_coefficient_mu 0.834
_exptl_absorpt_correction_T_max 1.0000
_exptl_absorpt_correction_T_min 0.9029
_exptl_absorpt_correction_type multi-scan
_exptl_absorpt_process_details 'REQAB (Rigaku, 1998)'
_exptl_crystal_colour Colorless
_exptl_crystal_density_diffrn 1.347
_exptl_crystal_density_method 'not measured'
_exptl_crystal_description Block
_exptl_crystal_F_000 2800
_exptl_crystal_preparation 'mounted on the CryoLoop with Palaton oil and placed in N2 stream at 200(2) K'
_exptl_crystal_recrystallization_method 'Re-crystallisation from solvent: THF / Et2O'
_exptl_crystal_size_max 0.260
_exptl_crystal_size_mid 0.210
_exptl_crystal_size_min 0.140
_refine_diff_density_max 0.586
_refine_diff_density_min -0.729
_refine_diff_density_rms 0.076
_refine_ls_extinction_method none
_refine_ls_goodness_of_fit_ref 1.137
_refine_ls_hydrogen_treatment constr
_refine_ls_matrix_type full
_refine_ls_number_parameters 811
_refine_ls_number_reflns 15065
_refine_ls_number_restraints 0
_refine_ls_restrained_S_all 1.137
_refine_ls_R_factor_all 0.0635
_refine_ls_R_factor_gt 0.0477
_refine_ls_shift/su_max 0.002
_refine_ls_shift/su_mean 0.000
_refine_ls_structure_factor_coef Fsqd
_refine_ls_weighting_details 'w=1/[\s^2^(Fo^2^)+(0.0341P)^2^+0.3224P] where P=(Fo^2^+2Fc^2^)/3'
_refine_ls_weighting_scheme calc
_refine_ls_wR_factor_gt 0.0947
_refine_ls_wR_factor_ref 0.1029
_reflns_number_gt 12246
_reflns_number_total 15065
_reflns_threshold_expression 'I > 2\s(I)'
_cod_data_source_file d1cc01392k2.cif
_cod_data_source_block PdGermyl-BPh4
_cod_depositor_comments
;
The following automatic conversions were performed:

data item '_exptl_absorpt_correction_type' value 'Multi-scan' was
changed to 'multi-scan' in accordance with the
/home/data/users/saulius/crontab/automatic-downloads/rss-feeds/RSC/lib/dictionaries/cif_core.dic
dictionary named 'cif_core.dic' version 2.4.2 last updated on
2011-04-26.

Automatic conversion script
Id: cif_fix_values 7556 2019-12-06 15:28:31Z antanas 

 Adding full bibliography for 7128196--7128199.cif.
;
_cod_original_sg_symbol_H-M 'P 21/c'
_cod_database_code 7128198
_shelx_shelxl_version_number 2014/7
_shelx_space_group_comment
;
The symmetry employed for this shelxl refinement is uniquely defined
by the following loop, which should always be used as a source of
symmetry information in preference to the above space-group names.
They are only intended as comments.
;
_shelx_estimated_absorpt_t_min 0.812
_shelx_estimated_absorpt_t_max 0.892

loop_
_space_group_symop_operation_xyz
'x, y, z'
'-x, y+1/2, -z+1/2'
'-x, -y, -z'
'x, -y-1/2, z-1/2'

loop_
_atom_site_label
_atom_site_type_symbol
_atom_site_fract_x
_atom_site_fract_y
_atom_site_fract_z
_atom_site_U_iso_or_equiv
_atom_site_adp_type
_atom_site_occupancy
_atom_site_site_symmetry_order
_atom_site_calc_flag
_atom_site_refinement_flags_posn
_atom_site_refinement_flags_adp
_atom_site_refinement_flags_occupancy
_atom_site_disorder_assembly
_atom_site_disorder_group
Pd1 Pd 0.78978(2) 0.20998(2) -0.00045(2) 0.02322(7) Uani 1 1 d . . . . .
Ge1 Ge 0.81952(2) 0.08169(2) 0.06323(2) 0.02531(8) Uani 1 1 d . . . . .
C1 C 0.81831(15) -0.01825(17) 0.00900(15) 0.0323(7) Uani 1 1 d . . . . .
C2 C 0.85547(19) -0.0159(2) -0.03472(17) 0.0469(9) Uani 1 1 d . . . . .
H2A H 0.8856 0.0317 -0.0350 0.056 Uiso 1 1 calc R U . . .
C3 C 0.8494(3) -0.0819(3) -0.0780(2) 0.0727(14) Uani 1 1 d . . . . .
H3A H 0.8754 -0.0798 -0.1076 0.087 Uiso 1 1 calc R U . . .
C4 C 0.8057(3) -0.1505(3) -0.0780(2) 0.0813(17) Uani 1 1 d . . . . .
H4A H 0.8010 -0.1953 -0.1083 0.098 Uiso 1 1 calc R U . . .
C5 C 0.7691(2) -0.1550(2) -0.0352(2) 0.0683(15) Uani 1 1 d . . . . .
H5A H 0.7395 -0.2033 -0.0352 0.082 Uiso 1 1 calc R U . . .
C6 C 0.77510(16) -0.08883(18) 0.00865(19) 0.0471(10) Uani 1 1 d . . . . .
H6A H 0.7494 -0.0920 0.0385 0.057 Uiso 1 1 calc R U . . .
P1 P 0.89988(4) 0.25237(4) 0.05141(4) 0.02604(17) Uani 1 1 d . . . . .
C7 C 0.91177(14) 0.09620(16) 0.11521(14) 0.0281(6) Uani 1 1 d . . . . .
C8 C 0.94534(14) 0.17412(16) 0.10924(14) 0.0279(6) Uani 1 1 d . . . . .
C9 C 1.01105(16) 0.18902(19) 0.14563(16) 0.0377(8) Uani 1 1 d . . . . .
H9A H 1.0336 0.2425 0.1418 0.045 Uiso 1 1 calc R U . . .
C10 C 1.04345(16) 0.1263(2) 0.18725(16) 0.0414(8) Uani 1 1 d . . . . .
H10A H 1.0876 0.1375 0.2131 0.050 Uiso 1 1 calc R U . . .
C11 C 1.01174(17) 0.0472(2) 0.19133(15) 0.0411(8) Uani 1 1 d . . . . .
H11A H 1.0351 0.0028 0.2184 0.049 Uiso 1 1 calc R U . . .
C12 C 0.94616(16) 0.03235(18) 0.15622(15) 0.0371(8) Uani 1 1 d . . . . .
H12A H 0.9243 -0.0217 0.1600 0.045 Uiso 1 1 calc R U . . .
C13 C 0.89284(16) 0.35138(16) 0.09531(14) 0.0310(7) Uani 1 1 d . . . . .
C14 C 0.94828(18) 0.40354(19) 0.12185(16) 0.0409(8) Uani 1 1 d . . . . .
H14A H 0.9922 0.3880 0.1177 0.049 Uiso 1 1 calc R U . . .
C15 C 0.9403(2) 0.4783(2) 0.15445(17) 0.0491(9) Uani 1 1 d . . . . .
H15A H 0.9788 0.5135 0.1728 0.059 Uiso 1 1 calc R U . . .
C16 C 0.8772(2) 0.5017(2) 0.16031(17) 0.0566(11) Uani 1 1 d . . . . .
H16A H 0.8717 0.5537 0.1819 0.068 Uiso 1 1 calc R U . . .
C17 C 0.8218(2) 0.4498(3) 0.1349(2) 0.0718(14) Uani 1 1 d . . . . .
H17A H 0.7781 0.4649 0.1398 0.086 Uiso 1 1 calc R U . . .
C18 C 0.83013(18) 0.3749(2) 0.10214(18) 0.0531(10) Uani 1 1 d . . . . .
H18A H 0.7916 0.3396 0.0842 0.064 Uiso 1 1 calc R U . . .
C19 C 0.96247(15) 0.28014(17) 0.00993(14) 0.0300(7) Uani 1 1 d . . . . .
C20 C 1.00673(16) 0.2165(2) -0.00220(16) 0.0378(8) Uani 1 1 d . . . . .
H20A H 1.0064 0.1590 0.0141 0.045 Uiso 1 1 calc R U . . .
C21 C 1.05117(18) 0.2366(2) -0.03788(18) 0.0506(9) Uani 1 1 d . . . . .
H21A H 1.0809 0.1929 -0.0462 0.061 Uiso 1 1 calc R U . . .
C22 C 1.0522(2) 0.3201(3) -0.06133(19) 0.0632(12) Uani 1 1 d . . . . .
H22A H 1.0832 0.3344 -0.0852 0.076 Uiso 1 1 calc R U . . .
C23 C 1.0081(2) 0.3826(2) -0.0499(2) 0.0662(13) Uani 1 1 d . . . . .
H23A H 1.0080 0.4397 -0.0669 0.079 Uiso 1 1 calc R U . . .
C24 C 0.96416(19) 0.36362(19) -0.01438(17) 0.0478(9) Uani 1 1 d . . . . .
H24A H 0.9347 0.4079 -0.0063 0.057 Uiso 1 1 calc R U . . .
P2 P 0.68257(4) 0.16866(4) 0.00920(4) 0.02540(17) Uani 1 1 d . . . . .
C25 C 0.75075(14) 0.06965(16) 0.10934(14) 0.0275(6) Uani 1 1 d . . . . .
C26 C 0.68995(15) 0.11511(16) 0.08369(14) 0.0286(7) Uani 1 1 d . . . . .
C27 C 0.63788(16) 0.11460(19) 0.11431(15) 0.0359(7) Uani 1 1 d . . . . .
H27A H 0.5965 0.1449 0.0971 0.043 Uiso 1 1 calc R U . . .
C28 C 0.64660(17) 0.07031(19) 0.16924(15) 0.0375(8) Uani 1 1 d . . . . .
H28A H 0.6115 0.0714 0.1902 0.045 Uiso 1 1 calc R U . . .
C29 C 0.70586(17) 0.02427(18) 0.19430(15) 0.0366(8) Uani 1 1 d . . . . .
H29A H 0.7111 -0.0067 0.2320 0.044 Uiso 1 1 calc R U . . .
C30 C 0.75770(16) 0.02339(17) 0.16415(14) 0.0325(7) Uani 1 1 d . . . . .
H30A H 0.7982 -0.0090 0.1811 0.039 Uiso 1 1 calc R U . . .
C31 C 0.62664(15) 0.09528(16) -0.04557(14) 0.0284(7) Uani 1 1 d . . . . .
C32 C 0.65582(15) 0.04170(17) -0.08205(14) 0.0312(7) Uani 1 1 d . . . . .
H32A H 0.7028 0.0473 -0.0806 0.037 Uiso 1 1 calc R U . . .
C33 C 0.61567(18) -0.02032(17) -0.12068(15) 0.0402(8) Uani 1 1 d . . . . .
H33A H 0.6352 -0.0569 -0.1459 0.048 Uiso 1 1 calc R U . . .
C34 C 0.54807(17) -0.02832(18) -0.12225(16) 0.0411(9) Uani 1 1 d . . . . .
H34A H 0.5210 -0.0710 -0.1483 0.049 Uiso 1 1 calc R U . . .
C35 C 0.51886(16) 0.02501(18) -0.08635(16) 0.0393(8) Uani 1 1 d . . . . .
H35A H 0.4718 0.0195 -0.0882 0.047 Uiso 1 1 calc R U . . .
C36 C 0.55838(15) 0.08685(17) -0.04744(15) 0.0321(7) Uani 1 1 d . . . . .
H36A H 0.5386 0.1231 -0.0223 0.039 Uiso 1 1 calc R U . . .
C37 C 0.63525(14) 0.26880(16) 0.01414(15) 0.0297(7) Uani 1 1 d . . . . .
C38 C 0.65322(16) 0.31701(19) 0.06914(16) 0.0379(8) Uani 1 1 d . . . . .
H38A H 0.6844 0.2934 0.1045 0.045 Uiso 1 1 calc R U . . .
C39 C 0.62510(17) 0.3995(2) 0.07153(18) 0.0471(9) Uani 1 1 d . . . . .
H39A H 0.6379 0.4329 0.1085 0.057 Uiso 1 1 calc R U . . .
C40 C 0.57888(18) 0.4331(2) 0.02092(19) 0.0495(10) Uani 1 1 d . . . . .
H40A H 0.5604 0.4900 0.0229 0.059 Uiso 1 1 calc R U . . .
C41 C 0.55914(16) 0.38502(18) -0.03276(17) 0.0409(8) Uani 1 1 d . . . . .
H41A H 0.5261 0.4080 -0.0671 0.049 Uiso 1 1 calc R U . . .
C42 C 0.58749(15) 0.30288(17) -0.03673(15) 0.0324(7) Uani 1 1 d . . . . .
H42A H 0.5744 0.2701 -0.0740 0.039 Uiso 1 1 calc R U . . .
P3 P 0.76531(4) 0.31157(4) -0.08783(4) 0.02864(18) Uani 1 1 d . . . . .
C43 C 0.77919(16) 0.42755(17) -0.06854(15) 0.0319(7) Uani 1 1 d . . . . .
C44 C 0.8234(2) 0.4816(2) -0.08899(19) 0.0568(11) Uani 1 1 d . . . . .
H44A H 0.8492 0.4596 -0.1155 0.068 Uiso 1 1 calc R U . . .
C45 C 0.8292(3) 0.5685(2) -0.0700(2) 0.0755(14) Uani 1 1 d . . . . .
H45A H 0.8593 0.6061 -0.0842 0.091 Uiso 1 1 calc R U . . .
C46 C 0.7934(2) 0.6014(2) -0.0319(2) 0.0660(13) Uani 1 1 d . . . . .
H46A H 0.7991 0.6609 -0.0192 0.079 Uiso 1 1 calc R U . . .
C47 C 0.7492(2) 0.5489(2) -0.0118(2) 0.0613(12) Uani 1 1 d . . . . .
H47A H 0.7233 0.5719 0.0143 0.074 Uiso 1 1 calc R U . . .
C48 C 0.74247(18) 0.4612(2) -0.02999(18) 0.0470(9) Uani 1 1 d . . . . .
H48A H 0.7122 0.4242 -0.0156 0.056 Uiso 1 1 calc R U . . .
C49 C 0.81631(16) 0.28277(18) -0.14109(15) 0.0343(7) Uani 1 1 d . . . . .
C50 C 0.8083(2) 0.3245(3) -0.19739(19) 0.0665(13) Uani 1 1 d . . . . .
H50A H 0.7769 0.3716 -0.2082 0.080 Uiso 1 1 calc R U . . .
C51 C 0.8453(3) 0.2985(3) -0.2380(2) 0.0859(16) Uani 1 1 d . . . . .
H51A H 0.8392 0.3278 -0.2765 0.103 Uiso 1 1 calc R U . . .
C52 C 0.8914(2) 0.2299(3) -0.2231(2) 0.0702(13) Uani 1 1 d . . . . .
H52A H 0.9171 0.2122 -0.2509 0.084 Uiso 1 1 calc R U . . .
C53 C 0.8993(2) 0.1884(2) -0.16810(19) 0.0557(10) Uani 1 1 d . . . . .
H53A H 0.9308 0.1414 -0.1576 0.067 Uiso 1 1 calc R U . . .
C54 C 0.86225(17) 0.21346(18) -0.12744(16) 0.0392(8) Uani 1 1 d . . . . .
H54A H 0.8682 0.1829 -0.0895 0.047 Uiso 1 1 calc R U . . .
C55 C 0.67974(15) 0.31091(16) -0.13969(14) 0.0296(7) Uani 1 1 d . . . . .
C56 C 0.63895(16) 0.38471(17) -0.15716(15) 0.0356(8) Uani 1 1 d . . . . .
H56A H 0.6559 0.4413 -0.1434 0.043 Uiso 1 1 calc R U . . .
C57 C 0.57334(16) 0.37539(18) -0.19475(16) 0.0388(8) Uani 1 1 d . . . . .
H57A H 0.5455 0.4259 -0.2062 0.047 Uiso 1 1 calc R U . . .
C58 C 0.54788(17) 0.29388(19) -0.21571(17) 0.0421(8) Uani 1 1 d . . . . .
H58A H 0.5028 0.2882 -0.2412 0.050 Uiso 1 1 calc R U . . .
C59 C 0.58870(17) 0.22076(19) -0.19923(16) 0.0408(8) Uani 1 1 d . . . . .
H59A H 0.5718 0.1645 -0.2138 0.049 Uiso 1 1 calc R U . . .
C60 C 0.65399(16) 0.22922(17) -0.16168(15) 0.0342(7) Uani 1 1 d . . . . .
H60A H 0.6817 0.1785 -0.1507 0.041 Uiso 1 1 calc R U . . .
B1 B 0.68516(18) 0.7348(2) 0.19441(17) 0.0316(8) Uani 1 1 d . . . . .
C61 C 0.68810(16) 0.63032(18) 0.21309(15) 0.0350(7) Uani 1 1 d . . . . .
C62 C 0.74753(19) 0.5843(2) 0.23963(18) 0.0492(10) Uani 1 1 d . . . . .
H62A H 0.7898 0.6145 0.2474 0.059 Uiso 1 1 calc R U . . .
C63 C 0.7478(2) 0.4955(2) 0.2553(2) 0.0647(12) Uani 1 1 d . . . . .
H63A H 0.7896 0.4665 0.2733 0.078 Uiso 1 1 calc R U . . .
C64 C 0.6876(2) 0.4505(2) 0.2447(2) 0.0620(12) Uani 1 1 d . . . . .
H64A H 0.6874 0.3899 0.2544 0.074 Uiso 1 1 calc R U . . .
C65 C 0.6272(2) 0.4937(2) 0.21964(17) 0.0509(10) Uani 1 1 d . . . . .
H65A H 0.5851 0.4630 0.2125 0.061 Uiso 1 1 calc R U . . .
C66 C 0.62788(18) 0.58166(19) 0.20487(16) 0.0419(8) Uani 1 1 d . . . . .
H66A H 0.5856 0.6105 0.1884 0.050 Uiso 1 1 calc R U . . .
C67 C 0.64198(15) 0.78376(17) 0.23802(15) 0.0314(7) Uani 1 1 d . . . . .
C68 C 0.65440(17) 0.7619(2) 0.30059(16) 0.0424(8) Uani 1 1 d . . . . .
H68A H 0.6854 0.7156 0.3161 0.051 Uiso 1 1 calc R U . . .
C69 C 0.62379(19) 0.8045(2) 0.34105(18) 0.0503(9) Uani 1 1 d . . . . .
H69A H 0.6348 0.7882 0.3834 0.060 Uiso 1 1 calc R U . . .
C70 C 0.57717(18) 0.8709(2) 0.31965(18) 0.0478(9) Uani 1 1 d . . . . .
H70A H 0.5562 0.9011 0.3470 0.057 Uiso 1 1 calc R U . . .
C71 C 0.56175(17) 0.89241(19) 0.25826(17) 0.0419(8) Uani 1 1 d . . . . .
H71A H 0.5292 0.9370 0.2428 0.050 Uiso 1 1 calc R U . . .
C72 C 0.59326(15) 0.84964(17) 0.21841(15) 0.0338(7) Uani 1 1 d . . . . .
H72A H 0.5812 0.8658 0.1761 0.041 Uiso 1 1 calc R U . . .
C73 C 0.65072(15) 0.74863(17) 0.12049(15) 0.0304(7) Uani 1 1 d . . . . .
C74 C 0.62665(18) 0.68154(18) 0.07764(16) 0.0406(8) Uani 1 1 d . . . . .
H74A H 0.6306 0.6226 0.0918 0.049 Uiso 1 1 calc R U . . .
C75 C 0.59731(19) 0.6971(2) 0.01546(17) 0.0479(9) Uani 1 1 d . . . . .
H75A H 0.5821 0.6491 -0.0116 0.057 Uiso 1 1 calc R U . . .
C76 C 0.59011(17) 0.78116(19) -0.00731(16) 0.0404(8) Uani 1 1 d . . . . .
H76A H 0.5687 0.7921 -0.0496 0.048 Uiso 1 1 calc R U . . .
C77 C 0.61471(16) 0.84914(19) 0.03252(16) 0.0373(8) Uani 1 1 d . . . . .
H77A H 0.6114 0.9077 0.0176 0.045 Uiso 1 1 calc R U . . .
C78 C 0.64417(16) 0.83271(17) 0.09397(15) 0.0347(7) Uani 1 1 d . . . . .
H78A H 0.6611 0.8812 0.1200 0.042 Uiso 1 1 calc R U . . .
C79 C 0.76318(15) 0.77584(17) 0.21050(15) 0.0317(7) Uani 1 1 d . . . . .
C80 C 0.80562(18) 0.7606(2) 0.17104(17) 0.0455(9) Uani 1 1 d . . . . .
H80A H 0.7879 0.7281 0.1342 0.055 Uiso 1 1 calc R U . . .
C81 C 0.87249(18) 0.7908(2) 0.18340(19) 0.0493(9) Uani 1 1 d . . . . .
H81A H 0.8995 0.7781 0.1556 0.059 Uiso 1 1 calc R U . . .
C82 C 0.89927(17) 0.8390(2) 0.23568(18) 0.0441(9) Uani 1 1 d . . . . .
H82A H 0.9449 0.8597 0.2445 0.053 Uiso 1 1 calc R U . . .
C83 C 0.85935(17) 0.8568(2) 0.27501(17) 0.0439(9) Uani 1 1 d . . . . .
H83A H 0.8771 0.8909 0.3110 0.053 Uiso 1 1 calc R U . . .
C84 C 0.79284(16) 0.82527(18) 0.26251(16) 0.0373(8) Uani 1 1 d . . . . .
H84A H 0.7665 0.8381 0.2909 0.045 Uiso 1 1 calc R U . . .

loop_
_atom_site_aniso_label
_atom_site_aniso_U_11
_atom_site_aniso_U_22
_atom_site_aniso_U_33
_atom_site_aniso_U_23
_atom_site_aniso_U_13
_atom_site_aniso_U_12
Pd1 0.02198(12) 0.02253(10) 0.02448(14) 0.00129(8) 0.00475(9) -0.00059(7)
Ge1 0.02393(17) 0.02358(13) 0.02830(19) 0.00307(11) 0.00652(14) -0.00066(11)
C1 0.0285(17) 0.0317(14) 0.036(2) 0.0048(12) 0.0065(14) 0.0091(12)
C2 0.060(2) 0.0394(17) 0.044(2) 0.0048(15) 0.0167(19) 0.0124(15)
C3 0.103(4) 0.072(3) 0.044(3) -0.003(2) 0.019(3) 0.041(3)
C4 0.075(3) 0.070(3) 0.077(4) -0.040(3) -0.020(3) 0.035(2)
C5 0.043(2) 0.0382(18) 0.108(4) -0.032(2) -0.009(3) 0.0027(16)
C6 0.0328(19) 0.0323(15) 0.073(3) -0.0106(16) 0.0083(18) 0.0023(13)
P1 0.0226(4) 0.0268(3) 0.0278(4) 0.0021(3) 0.0047(3) -0.0033(3)
C7 0.0234(15) 0.0309(13) 0.0294(18) 0.0015(12) 0.0059(13) 0.0025(11)
C8 0.0228(15) 0.0307(13) 0.0301(18) 0.0040(12) 0.0064(13) 0.0005(11)
C9 0.0325(18) 0.0419(15) 0.036(2) 0.0025(14) 0.0029(15) -0.0065(13)
C10 0.0289(18) 0.0572(19) 0.033(2) 0.0019(15) -0.0020(15) -0.0003(14)
C11 0.040(2) 0.0510(18) 0.0278(19) 0.0117(14) 0.0006(16) 0.0087(15)
C12 0.0397(19) 0.0359(15) 0.035(2) 0.0089(13) 0.0090(16) 0.0022(13)
C13 0.0356(18) 0.0302(13) 0.0249(18) 0.0010(12) 0.0037(14) -0.0025(12)
C14 0.043(2) 0.0449(16) 0.036(2) -0.0054(14) 0.0134(17) -0.0115(14)
C15 0.068(3) 0.0417(17) 0.038(2) -0.0086(15) 0.0144(19) -0.0200(17)
C16 0.081(3) 0.0429(18) 0.037(2) -0.0132(16) -0.001(2) 0.0132(19)
C17 0.050(3) 0.080(3) 0.075(3) -0.039(2) -0.002(2) 0.019(2)
C18 0.033(2) 0.061(2) 0.057(3) -0.0232(19) -0.0032(18) 0.0047(16)
C19 0.0274(16) 0.0344(14) 0.0280(18) 0.0012(12) 0.0069(13) -0.0088(12)
C20 0.0308(18) 0.0486(17) 0.035(2) 0.0068(14) 0.0103(15) 0.0018(14)
C21 0.040(2) 0.069(2) 0.046(2) 0.0003(18) 0.0176(18) 0.0042(17)
C22 0.070(3) 0.078(3) 0.057(3) -0.002(2) 0.044(2) -0.023(2)
C23 0.102(4) 0.047(2) 0.067(3) -0.0009(19) 0.054(3) -0.016(2)
C24 0.068(3) 0.0374(16) 0.046(2) 0.0015(15) 0.029(2) -0.0053(16)
P2 0.0214(4) 0.0278(3) 0.0268(4) -0.0013(3) 0.0060(3) -0.0006(3)
C25 0.0274(16) 0.0256(12) 0.0286(18) -0.0016(11) 0.0054(13) -0.0063(11)
C26 0.0288(16) 0.0307(13) 0.0248(17) -0.0041(12) 0.0040(13) -0.0059(11)
C27 0.0294(17) 0.0476(16) 0.033(2) -0.0022(14) 0.0119(15) -0.0044(13)
C28 0.0377(19) 0.0509(17) 0.0293(19) -0.0073(14) 0.0181(16) -0.0124(14)
C29 0.047(2) 0.0377(15) 0.0253(18) -0.0002(13) 0.0098(16) -0.0132(14)
C30 0.0353(18) 0.0332(14) 0.0279(18) 0.0008(12) 0.0063(14) -0.0058(12)
C31 0.0326(17) 0.0247(12) 0.0277(17) 0.0038(11) 0.0075(14) 0.0048(11)
C32 0.0288(17) 0.0324(13) 0.0296(18) 0.0015(12) 0.0024(14) 0.0023(12)
C33 0.055(2) 0.0300(14) 0.032(2) -0.0034(13) 0.0039(17) 0.0044(14)
C34 0.042(2) 0.0337(15) 0.038(2) -0.0012(14) -0.0074(16) -0.0079(13)
C35 0.0284(18) 0.0405(16) 0.044(2) 0.0026(15) 0.0012(15) -0.0086(13)
C36 0.0267(16) 0.0333(14) 0.036(2) -0.0011(13) 0.0068(14) -0.0013(12)
C37 0.0248(16) 0.0281(13) 0.038(2) -0.0046(12) 0.0109(14) -0.0018(11)
C38 0.0310(18) 0.0423(16) 0.039(2) -0.0099(14) 0.0071(15) -0.0001(13)
C39 0.041(2) 0.0482(18) 0.053(3) -0.0196(17) 0.0123(18) 0.0029(15)
C40 0.042(2) 0.0375(16) 0.072(3) -0.0088(17) 0.019(2) 0.0118(14)
C41 0.0334(19) 0.0386(15) 0.050(2) 0.0037(15) 0.0098(16) 0.0101(13)
C42 0.0279(17) 0.0345(14) 0.036(2) -0.0051(13) 0.0100(14) 0.0017(12)
P3 0.0287(4) 0.0281(3) 0.0285(5) 0.0044(3) 0.0063(3) 0.0028(3)
C43 0.0328(17) 0.0286(13) 0.0320(19) 0.0030(12) 0.0041(14) 0.0002(12)
C44 0.071(3) 0.0433(18) 0.065(3) 0.0083(18) 0.034(2) -0.0036(17)
C45 0.102(4) 0.041(2) 0.090(4) 0.007(2) 0.036(3) -0.023(2)
C46 0.086(3) 0.0284(16) 0.073(3) -0.0013(18) 0.002(3) -0.0054(18)
C47 0.070(3) 0.0413(18) 0.070(3) -0.0201(18) 0.012(2) 0.0066(18)
C48 0.046(2) 0.0403(16) 0.056(3) -0.0108(16) 0.0145(19) -0.0094(15)
C49 0.0345(18) 0.0399(15) 0.0283(19) 0.0043(13) 0.0078(15) 0.0099(13)
C50 0.079(3) 0.082(3) 0.047(3) 0.032(2) 0.034(2) 0.047(2)
C51 0.106(4) 0.118(4) 0.049(3) 0.038(3) 0.048(3) 0.057(3)
C52 0.072(3) 0.100(3) 0.049(3) 0.006(2) 0.034(2) 0.036(2)
C53 0.059(3) 0.066(2) 0.045(3) 0.0001(19) 0.019(2) 0.0268(19)
C54 0.044(2) 0.0413(16) 0.030(2) -0.0011(13) 0.0048(16) 0.0076(14)
C55 0.0284(16) 0.0307(13) 0.0302(18) 0.0031(12) 0.0082(14) 0.0031(11)
C56 0.0368(18) 0.0272(13) 0.040(2) 0.0032(13) 0.0035(15) 0.0014(12)
C57 0.0344(18) 0.0370(15) 0.041(2) 0.0103(14) 0.0029(16) 0.0073(13)
C58 0.0328(19) 0.0473(17) 0.041(2) 0.0010(15) 0.0011(16) 0.0016(14)
C59 0.040(2) 0.0360(15) 0.042(2) -0.0075(14) 0.0032(16) 0.0013(13)
C60 0.0355(18) 0.0290(13) 0.037(2) -0.0017(12) 0.0070(15) 0.0055(12)
B1 0.0286(19) 0.0336(15) 0.032(2) 0.0020(14) 0.0060(16) 0.0009(13)
C61 0.0388(19) 0.0373(15) 0.033(2) 0.0021(13) 0.0166(15) 0.0016(13)
C62 0.045(2) 0.0433(17) 0.058(3) 0.0137(16) 0.0106(19) 0.0065(15)
C63 0.073(3) 0.050(2) 0.074(3) 0.025(2) 0.025(3) 0.020(2)
C64 0.097(4) 0.0363(17) 0.061(3) 0.0139(17) 0.037(3) 0.002(2)
C65 0.074(3) 0.0433(17) 0.044(2) 0.0006(16) 0.033(2) -0.0175(18)
C66 0.049(2) 0.0414(16) 0.039(2) 0.0019(14) 0.0184(17) -0.0061(14)
C67 0.0275(16) 0.0340(14) 0.0315(19) -0.0004(12) 0.0056(14) -0.0041(12)
C68 0.036(2) 0.0562(19) 0.036(2) 0.0094(16) 0.0112(16) 0.0081(15)
C69 0.050(2) 0.075(2) 0.030(2) 0.0044(17) 0.0158(18) 0.0028(18)
C70 0.052(2) 0.0496(18) 0.047(3) -0.0110(17) 0.0213(19) 0.0013(16)
C71 0.043(2) 0.0350(15) 0.049(2) -0.0049(15) 0.0136(18) -0.0004(14)
C72 0.0370(18) 0.0307(14) 0.0332(19) 0.0001(12) 0.0078(15) -0.0021(12)
C73 0.0281(16) 0.0320(13) 0.0328(19) 0.0002(12) 0.0110(14) 0.0004(11)
C74 0.058(2) 0.0316(14) 0.035(2) -0.0018(13) 0.0188(17) -0.0033(14)
C75 0.063(3) 0.0477(18) 0.033(2) -0.0095(15) 0.0123(19) -0.0119(16)
C76 0.039(2) 0.0527(18) 0.029(2) 0.0028(15) 0.0079(16) 0.0007(15)
C77 0.0373(19) 0.0405(16) 0.035(2) 0.0061(14) 0.0098(16) 0.0016(13)
C78 0.0387(19) 0.0303(14) 0.035(2) 0.0004(12) 0.0088(15) -0.0044(12)
C79 0.0293(17) 0.0316(13) 0.0336(19) 0.0081(12) 0.0072(14) 0.0031(12)
C80 0.041(2) 0.0542(19) 0.045(2) -0.0050(16) 0.0171(18) -0.0072(16)
C81 0.038(2) 0.065(2) 0.052(3) 0.0071(18) 0.0233(19) -0.0025(16)
C82 0.0300(19) 0.0505(18) 0.048(2) 0.0153(16) 0.0035(17) -0.0053(14)
C83 0.038(2) 0.0475(17) 0.041(2) 0.0046(15) 0.0007(17) -0.0017(14)
C84 0.0350(19) 0.0413(16) 0.036(2) 0.0014(14) 0.0090(15) 0.0007(13)

loop_
_atom_type_symbol
_atom_type_description
_atom_type_scat_dispersion_real
_atom_type_scat_dispersion_imag
_atom_type_scat_source
C C 0.0033 0.0016 'International Tables Vol C Tables 4.2.6.8 and 6.1.1.4'
H H 0.0000 0.0000 'International Tables Vol C Tables 4.2.6.8 and 6.1.1.4'
B B 0.0013 0.0007 'International Tables Vol C Tables 4.2.6.8 and 6.1.1.4'
P P 0.1023 0.0942 'International Tables Vol C Tables 4.2.6.8 and 6.1.1.4'
Ge Ge 0.1547 1.8001 'International Tables Vol C Tables 4.2.6.8 and 6.1.1.4'
Pd Pd -0.9988 1.0072 'International Tables Vol C Tables 4.2.6.8 and 6.1.1.4'

loop_
_geom_angle_atom_site_label_1
_geom_angle_atom_site_label_2
_geom_angle_atom_site_label_3
_geom_angle
_geom_angle_site_symmetry_1
_geom_angle_site_symmetry_3
_geom_angle_publ_flag
P2 Pd1 P1 145.93(3) . . ?
P2 Pd1 Ge1 79.81(2) . . ?
P1 Pd1 Ge1 82.356(19) . . ?
P2 Pd1 P3 104.08(3) . . ?
P1 Pd1 P3 101.27(3) . . ?
Ge1 Pd1 P3 163.46(2) . . ?
C1 Ge1 C25 111.24(12) . . ?
C1 Ge1 C7 108.57(12) . . ?
C25 Ge1 C7 113.81(13) . . ?
C1 Ge1 Pd1 107.75(9) . . ?
C25 Ge1 Pd1 106.66(8) . . ?
C7 Ge1 Pd1 108.60(8) . . ?
C2 C1 C6 118.4(3) . . ?
C2 C1 Ge1 120.1(2) . . ?
C6 C1 Ge1 121.1(3) . . ?
C3 C2 C1 120.8(4) . . ?
C3 C2 H2A 119.6 . . ?
C1 C2 H2A 119.6 . . ?
C4 C3 C2 119.8(5) . . ?
C4 C3 H3A 120.1 . . ?
C2 C3 H3A 120.1 . . ?
C5 C4 C3 120.6(4) . . ?
C5 C4 H4A 119.7 . . ?
C3 C4 H4A 119.7 . . ?
C4 C5 C6 119.9(4) . . ?
C4 C5 H5A 120.1 . . ?
C6 C5 H5A 120.1 . . ?
C1 C6 C5 120.4(4) . . ?
C1 C6 H6A 119.8 . . ?
C5 C6 H6A 119.8 . . ?
C19 P1 C13 104.26(13) . . ?
C19 P1 C8 102.94(13) . . ?
C13 P1 C8 104.59(13) . . ?
C19 P1 Pd1 121.31(10) . . ?
C13 P1 Pd1 107.45(10) . . ?
C8 P1 Pd1 114.70(9) . . ?
C8 C7 C12 118.9(3) . . ?
C8 C7 Ge1 117.3(2) . . ?
C12 C7 Ge1 123.8(2) . . ?
C9 C8 C7 120.1(3) . . ?
C9 C8 P1 122.9(2) . . ?
C7 C8 P1 117.0(2) . . ?
C10 C9 C8 120.1(3) . . ?
C10 C9 H9A 119.9 . . ?
C8 C9 H9A 119.9 . . ?
C9 C10 C11 120.0(3) . . ?
C9 C10 H10A 120.0 . . ?
C11 C10 H10A 120.0 . . ?
C12 C11 C10 120.2(3) . . ?
C12 C11 H11A 119.9 . . ?
C10 C11 H11A 119.9 . . ?
C11 C12 C7 120.5(3) . . ?
C11 C12 H12A 119.8 . . ?
C7 C12 H12A 119.8 . . ?
C18 C13 C14 118.6(3) . . ?
C18 C13 P1 118.7(2) . . ?
C14 C13 P1 122.6(3) . . ?
C13 C14 C15 120.5(3) . . ?
C13 C14 H14A 119.7 . . ?
C15 C14 H14A 119.7 . . ?
C16 C15 C14 120.2(3) . . ?
C16 C15 H15A 119.9 . . ?
C14 C15 H15A 119.9 . . ?
C15 C16 C17 119.9(3) . . ?
C15 C16 H16A 120.0 . . ?
C17 C16 H16A 120.0 . . ?
C16 C17 C18 119.5(4) . . ?
C16 C17 H17A 120.2 . . ?
C18 C17 H17A 120.2 . . ?
C13 C18 C17 121.2(3) . . ?
C13 C18 H18A 119.4 . . ?
C17 C18 H18A 119.4 . . ?
C24 C19 C20 118.6(3) . . ?
C24 C19 P1 120.6(2) . . ?
C20 C19 P1 120.7(2) . . ?
C21 C20 C19 120.4(3) . . ?
C21 C20 H20A 119.8 . . ?
C19 C20 H20A 119.8 . . ?
C22 C21 C20 120.1(3) . . ?
C22 C21 H21A 120.0 . . ?
C20 C21 H21A 120.0 . . ?
C23 C22 C21 119.5(4) . . ?
C23 C22 H22A 120.2 . . ?
C21 C22 H22A 120.2 . . ?
C24 C23 C22 121.0(3) . . ?
C24 C23 H23A 119.5 . . ?
C22 C23 H23A 119.5 . . ?
C23 C24 C19 120.5(3) . . ?
C23 C24 H24A 119.8 . . ?
C19 C24 H24A 119.8 . . ?
C37 P2 C31 107.90(13) . . ?
C37 P2 C26 103.81(14) . . ?
C31 P2 C26 103.39(12) . . ?
C37 P2 Pd1 107.42(9) . . ?
C31 P2 Pd1 122.55(10) . . ?
C26 P2 Pd1 110.25(10) . . ?
C30 C25 C26 119.4(3) . . ?
C30 C25 Ge1 126.3(2) . . ?
C26 C25 Ge1 114.3(2) . . ?
C27 C26 C25 119.5(3) . . ?
C27 C26 P2 123.7(2) . . ?
C25 C26 P2 116.8(2) . . ?
C28 C27 C26 120.1(3) . . ?
C28 C27 H27A 119.9 . . ?
C26 C27 H27A 119.9 . . ?
C27 C28 C29 120.8(3) . . ?
C27 C28 H28A 119.6 . . ?
C29 C28 H28A 119.6 . . ?
C28 C29 C30 119.8(3) . . ?
C28 C29 H29A 120.1 . . ?
C30 C29 H29A 120.1 . . ?
C29 C30 C25 120.5(3) . . ?
C29 C30 H30A 119.8 . . ?
C25 C30 H30A 119.8 . . ?
C36 C31 C32 120.2(3) . . ?
C36 C31 P2 121.5(2) . . ?
C32 C31 P2 118.0(2) . . ?
C31 C32 C33 119.6(3) . . ?
C31 C32 H32A 120.2 . . ?
C33 C32 H32A 120.2 . . ?
C34 C33 C32 119.9(3) . . ?
C34 C33 H33A 120.1 . . ?
C32 C33 H33A 120.1 . . ?
C33 C34 C35 120.7(3) . . ?
C33 C34 H34A 119.6 . . ?
C35 C34 H34A 119.6 . . ?
C34 C35 C36 120.0(3) . . ?
C34 C35 H35A 120.0 . . ?
C36 C35 H35A 120.0 . . ?
C31 C36 C35 119.6(3) . . ?
C31 C36 H36A 120.2 . . ?
C35 C36 H36A 120.2 . . ?
C42 C37 C38 119.6(3) . . ?
C42 C37 P2 122.0(2) . . ?
C38 C37 P2 118.1(2) . . ?
C39 C38 C37 119.5(3) . . ?
C39 C38 H38A 120.2 . . ?
C37 C38 H38A 120.2 . . ?
C40 C39 C38 120.5(3) . . ?
C40 C39 H39A 119.8 . . ?
C38 C39 H39A 119.8 . . ?
C39 C40 C41 120.4(3) . . ?
C39 C40 H40A 119.8 . . ?
C41 C40 H40A 119.8 . . ?
C40 C41 C42 120.2(3) . . ?
C40 C41 H41A 119.9 . . ?
C42 C41 H41A 119.9 . . ?
C41 C42 C37 119.7(3) . . ?
C41 C42 H42A 120.1 . . ?
C37 C42 H42A 120.1 . . ?
C49 P3 C43 108.01(14) . . ?
C49 P3 C55 100.91(14) . . ?
C43 P3 C55 102.71(13) . . ?
C49 P3 Pd1 109.84(9) . . ?
C43 P3 Pd1 115.87(11) . . ?
C55 P3 Pd1 118.09(10) . . ?
C48 C43 C44 119.3(3) . . ?
C48 C43 P3 115.7(2) . . ?
C44 C43 P3 125.0(3) . . ?
C43 C44 C45 118.7(4) . . ?
C43 C44 H44A 120.7 . . ?
C45 C44 H44A 120.7 . . ?
C46 C45 C44 122.0(4) . . ?
C46 C45 H45A 119.0 . . ?
C44 C45 H45A 119.0 . . ?
C45 C46 C47 119.9(3) . . ?
C45 C46 H46A 120.0 . . ?
C47 C46 H46A 120.0 . . ?
C46 C47 C48 119.3(4) . . ?
C46 C47 H47A 120.3 . . ?
C48 C47 H47A 120.3 . . ?
C43 C48 C47 120.8(3) . . ?
C43 C48 H48A 119.6 . . ?
C47 C48 H48A 119.6 . . ?
C50 C49 C54 117.7(3) . . ?
C50 C49 P3 122.2(2) . . ?
C54 C49 P3 120.0(3) . . ?
C51 C50 C49 120.9(3) . . ?
C51 C50 H50A 119.6 . . ?
C49 C50 H50A 119.6 . . ?
C50 C51 C52 120.3(4) . . ?
C50 C51 H51A 119.8 . . ?
C52 C51 H51A 119.8 . . ?
C53 C52 C51 119.1(4) . . ?
C53 C52 H52A 120.4 . . ?
C51 C52 H52A 120.4 . . ?
C52 C53 C54 121.0(3) . . ?
C52 C53 H53A 119.5 . . ?
C54 C53 H53A 119.5 . . ?
C53 C54 C49 121.0(3) . . ?
C53 C54 H54A 119.5 . . ?
C49 C54 H54A 119.5 . . ?
C60 C55 C56 118.8(3) . . ?
C60 C55 P3 116.1(2) . . ?
C56 C55 P3 125.1(2) . . ?
C57 C56 C55 119.8(3) . . ?
C57 C56 H56A 120.1 . . ?
C55 C56 H56A 120.1 . . ?
C58 C57 C56 121.0(3) . . ?
C58 C57 H57A 119.5 . . ?
C56 C57 H57A 119.5 . . ?
C57 C58 C59 119.2(3) . . ?
C57 C58 H58A 120.4 . . ?
C59 C58 H58A 120.4 . . ?
C58 C59 C60 120.2(3) . . ?
C58 C59 H59A 119.9 . . ?
C60 C59 H59A 119.9 . . ?
C59 C60 C55 120.9(3) . . ?
C59 C60 H60A 119.5 . . ?
C55 C60 H60A 119.5 . . ?
C73 B1 C61 111.1(2) . . ?
C73 B1 C67 112.8(2) . . ?
C61 B1 C67 106.1(3) . . ?
C73 B1 C79 107.9(3) . . ?
C61 B1 C79 109.9(2) . . ?
C67 B1 C79 109.0(2) . . ?
C62 C61 C66 114.9(3) . . ?
C62 C61 B1 124.6(3) . . ?
C66 C61 B1 120.4(3) . . ?
C61 C62 C63 122.9(3) . . ?
C61 C62 H62A 118.6 . . ?
C63 C62 H62A 118.6 . . ?
C64 C63 C62 119.7(4) . . ?
C64 C63 H63A 120.1 . . ?
C62 C63 H63A 120.1 . . ?
C63 C64 C65 119.6(3) . . ?
C63 C64 H64A 120.2 . . ?
C65 C64 H64A 120.2 . . ?
C64 C65 C66 119.9(3) . . ?
C64 C65 H65A 120.1 . . ?
C66 C65 H65A 120.1 . . ?
C65 C66 C61 123.0(3) . . ?
C65 C66 H66A 118.5 . . ?
C61 C66 H66A 118.5 . . ?
C72 C67 C68 114.6(3) . . ?
C72 C67 B1 125.4(3) . . ?
C68 C67 B1 120.0(3) . . ?
C69 C68 C67 123.3(3) . . ?
C69 C68 H68A 118.4 . . ?
C67 C68 H68A 118.4 . . ?
C70 C69 C68 119.8(4) . . ?
C70 C69 H69A 120.1 . . ?
C68 C69 H69A 120.1 . . ?
C71 C70 C69 118.8(3) . . ?
C71 C70 H70A 120.6 . . ?
C69 C70 H70A 120.6 . . ?
C70 C71 C72 120.7(3) . . ?
C70 C71 H71A 119.7 . . ?
C72 C71 H71A 119.7 . . ?
C71 C72 C67 122.7(3) . . ?
C71 C72 H72A 118.6 . . ?
C67 C72 H72A 118.6 . . ?
C74 C73 C78 113.4(3) . . ?
C74 C73 B1 125.6(3) . . ?
C78 C73 B1 121.0(3) . . ?
C75 C74 C73 123.2(3) . . ?
C75 C74 H74A 118.4 . . ?
C73 C74 H74A 118.4 . . ?
C76 C75 C74 120.7(3) . . ?
C76 C75 H75A 119.7 . . ?
C74 C75 H75A 119.7 . . ?
C75 C76 C77 118.4(3) . . ?
C75 C76 H76A 120.8 . . ?
C77 C76 H76A 120.8 . . ?
C76 C77 C78 120.3(3) . . ?
C76 C77 H77A 119.8 . . ?
C78 C77 H77A 119.8 . . ?
C77 C78 C73 124.0(3) . . ?
C77 C78 H78A 118.0 . . ?
C73 C78 H78A 118.0 . . ?
C84 C79 C80 114.5(3) . . ?
C84 C79 B1 124.9(3) . . ?
C80 C79 B1 120.6(3) . . ?
C81 C80 C79 123.0(3) . . ?
C81 C80 H80A 118.5 . . ?
C79 C80 H80A 118.5 . . ?
C82 C81 C80 120.0(4) . . ?
C82 C81 H81A 120.0 . . ?
C80 C81 H81A 120.0 . . ?
C83 C82 C81 119.1(3) . . ?
C83 C82 H82A 120.5 . . ?
C81 C82 H82A 120.5 . . ?
C82 C83 C84 120.4(3) . . ?
C82 C83 H83A 119.8 . . ?
C84 C83 H83A 119.8 . . ?
C79 C84 C83 123.0(3) . . ?
C79 C84 H84A 118.5 . . ?
C83 C84 H84A 118.5 . . ?

loop_
_geom_bond_atom_site_label_1
_geom_bond_atom_site_label_2
_geom_bond_distance
_geom_bond_site_symmetry_2
_geom_bond_publ_flag
Pd1 P2 2.3296(8) . ?
Pd1 P1 2.3307(7) . ?
Pd1 Ge1 2.4051(3) . ?
Pd1 P3 2.4461(8) . ?
Ge1 C1 1.945(3) . ?
Ge1 C25 1.948(3) . ?
Ge1 C7 1.948(3) . ?
C1 C2 1.383(5) . ?
C1 C6 1.387(4) . ?
C2 C3 1.381(5) . ?
C2 H2A 0.9500 . ?
C3 C4 1.371(6) . ?
C3 H3A 0.9500 . ?
C4 C5 1.358(7) . ?
C4 H4A 0.9500 . ?
C5 C6 1.392(5) . ?
C5 H5A 0.9500 . ?
C6 H6A 0.9500 . ?
P1 C19 1.808(3) . ?
P1 C13 1.827(3) . ?
P1 C8 1.828(3) . ?
C7 C8 1.393(4) . ?
C7 C12 1.397(4) . ?
C8 C9 1.392(4) . ?
C9 C10 1.380(4) . ?
C9 H9A 0.9500 . ?
C10 C11 1.381(4) . ?
C10 H10A 0.9500 . ?
C11 C12 1.381(4) . ?
C11 H11A 0.9500 . ?
C12 H12A 0.9500 . ?
C13 C18 1.369(4) . ?
C13 C14 1.382(4) . ?
C14 C15 1.386(4) . ?
C14 H14A 0.9500 . ?
C15 C16 1.369(5) . ?
C15 H15A 0.9500 . ?
C16 C17 1.373(5) . ?
C16 H16A 0.9500 . ?
C17 C18 1.391(5) . ?
C17 H17A 0.9500 . ?
C18 H18A 0.9500 . ?
C19 C24 1.388(4) . ?
C19 C20 1.396(4) . ?
C20 C21 1.386(5) . ?
C20 H20A 0.9500 . ?
C21 C22 1.379(5) . ?
C21 H21A 0.9500 . ?
C22 C23 1.376(5) . ?
C22 H22A 0.9500 . ?
C23 C24 1.370(5) . ?
C23 H23A 0.9500 . ?
C24 H24A 0.9500 . ?
P2 C37 1.822(3) . ?
P2 C31 1.826(3) . ?
P2 C26 1.830(3) . ?
C25 C30 1.392(4) . ?
C25 C26 1.404(4) . ?
C26 C27 1.401(4) . ?
C27 C28 1.376(4) . ?
C27 H27A 0.9500 . ?
C28 C29 1.382(4) . ?
C28 H28A 0.9500 . ?
C29 C30 1.390(4) . ?
C29 H29A 0.9500 . ?
C30 H30A 0.9500 . ?
C31 C36 1.382(4) . ?
C31 C32 1.391(4) . ?
C32 C33 1.395(4) . ?
C32 H32A 0.9500 . ?
C33 C34 1.370(5) . ?
C33 H33A 0.9500 . ?
C34 C35 1.381(5) . ?
C34 H34A 0.9500 . ?
C35 C36 1.391(4) . ?
C35 H35A 0.9500 . ?
C36 H36A 0.9500 . ?
C37 C42 1.394(4) . ?
C37 C38 1.401(4) . ?
C38 C39 1.388(4) . ?
C38 H38A 0.9500 . ?
C39 C40 1.373(5) . ?
C39 H39A 0.9500 . ?
C40 C41 1.378(5) . ?
C40 H40A 0.9500 . ?
C41 C42 1.391(4) . ?
C41 H41A 0.9500 . ?
C42 H42A 0.9500 . ?
P3 C49 1.824(3) . ?
P3 C43 1.825(3) . ?
P3 C55 1.826(3) . ?
C43 C48 1.378(5) . ?
C43 C44 1.380(4) . ?
C44 C45 1.388(5) . ?
C44 H44A 0.9500 . ?
C45 C46 1.352(6) . ?
C45 H45A 0.9500 . ?
C46 C47 1.363(6) . ?
C46 H46A 0.9500 . ?
C47 C48 1.394(4) . ?
C47 H47A 0.9500 . ?
C48 H48A 0.9500 . ?
C49 C50 1.385(5) . ?
C49 C54 1.391(4) . ?
C50 C51 1.381(5) . ?
C50 H50A 0.9500 . ?
C51 C52 1.385(5) . ?
C51 H51A 0.9500 . ?
C52 C53 1.358(5) . ?
C52 H52A 0.9500 . ?
C53 C54 1.376(5) . ?
C53 H53A 0.9500 . ?
C54 H54A 0.9500 . ?
C55 C60 1.391(4) . ?
C55 C56 1.392(4) . ?
C56 C57 1.389(4) . ?
C56 H56A 0.9500 . ?
C57 C58 1.381(4) . ?
C57 H57A 0.9500 . ?
C58 C59 1.381(4) . ?
C58 H58A 0.9500 . ?
C59 C60 1.382(4) . ?
C59 H59A 0.9500 . ?
C60 H60A 0.9500 . ?
B1 C73 1.638(5) . ?
B1 C61 1.644(4) . ?
B1 C67 1.650(5) . ?
B1 C79 1.655(4) . ?
C61 C62 1.390(4) . ?
C61 C66 1.401(4) . ?
C62 C63 1.399(4) . ?
C62 H62A 0.9500 . ?
C63 C64 1.369(6) . ?
C63 H63A 0.9500 . ?
C64 C65 1.378(5) . ?
C64 H64A 0.9500 . ?
C65 C66 1.383(4) . ?
C65 H65A 0.9500 . ?
C66 H66A 0.9500 . ?
C67 C72 1.399(4) . ?
C67 C68 1.400(4) . ?
C68 C69 1.386(5) . ?
C68 H68A 0.9500 . ?
C69 C70 1.385(5) . ?
C69 H69A 0.9500 . ?
C70 C71 1.371(5) . ?
C70 H70A 0.9500 . ?
C71 C72 1.388(4) . ?
C71 H71A 0.9500 . ?
C72 H72A 0.9500 . ?
C73 C74 1.402(4) . ?
C73 C78 1.405(4) . ?
C74 C75 1.388(5) . ?
C74 H74A 0.9500 . ?
C75 C76 1.373(4) . ?
C75 H75A 0.9500 . ?
C76 C77 1.375(4) . ?
C76 H76A 0.9500 . ?
C77 C78 1.377(4) . ?
C77 H77A 0.9500 . ?
C78 H78A 0.9500 . ?
C79 C84 1.389(4) . ?
C79 C80 1.404(5) . ?
C80 C81 1.393(5) . ?
C80 H80A 0.9500 . ?
C81 C82 1.371(5) . ?
C81 H81A 0.9500 . ?
C82 C83 1.370(5) . ?
C82 H82A 0.9500 . ?
C83 C84 1.393(4) . ?
C83 H83A 0.9500 . ?
C84 H84A 0.9500 . ?

loop_
_geom_torsion_atom_site_label_1
_geom_torsion_atom_site_label_2
_geom_torsion_atom_site_label_3
_geom_torsion_atom_site_label_4
_geom_torsion
_geom_torsion_site_symmetry_1
_geom_torsion_site_symmetry_2
_geom_torsion_site_symmetry_3
_geom_torsion_site_symmetry_4
_geom_torsion_publ_flag
C6 C1 C2 C3 0.4(5) . . . . ?
Ge1 C1 C2 C3 -172.8(3) . . . . ?
C1 C2 C3 C4 0.4(6) . . . . ?
C2 C3 C4 C5 -1.2(7) . . . . ?
C3 C4 C5 C6 1.0(7) . . . . ?
C2 C1 C6 C5 -0.6(5) . . . . ?
Ge1 C1 C6 C5 172.6(3) . . . . ?
C4 C5 C6 C1 -0.1(6) . . . . ?
C12 C7 C8 C9 -2.6(5) . . . . ?
Ge1 C7 C8 C9 179.2(2) . . . . ?
C12 C7 C8 P1 176.2(2) . . . . ?
Ge1 C7 C8 P1 -2.0(3) . . . . ?
C19 P1 C8 C9 47.5(3) . . . . ?
C13 P1 C8 C9 -61.2(3) . . . . ?
Pd1 P1 C8 C9 -178.7(2) . . . . ?
C19 P1 C8 C7 -131.3(2) . . . . ?
C13 P1 C8 C7 119.9(2) . . . . ?
Pd1 P1 C8 C7 2.5(3) . . . . ?
C7 C8 C9 C10 0.7(5) . . . . ?
P1 C8 C9 C10 -178.1(3) . . . . ?
C8 C9 C10 C11 2.4(5) . . . . ?
C9 C10 C11 C12 -3.5(5) . . . . ?
C10 C11 C12 C7 1.5(5) . . . . ?
C8 C7 C12 C11 1.5(5) . . . . ?
Ge1 C7 C12 C11 179.6(3) . . . . ?
C19 P1 C13 C18 142.6(3) . . . . ?
C8 P1 C13 C18 -109.7(3) . . . . ?
Pd1 P1 C13 C18 12.7(3) . . . . ?
C19 P1 C13 C14 -37.3(3) . . . . ?
C8 P1 C13 C14 70.4(3) . . . . ?
Pd1 P1 C13 C14 -167.3(2) . . . . ?
C18 C13 C14 C15 -0.3(5) . . . . ?
P1 C13 C14 C15 179.6(3) . . . . ?
C13 C14 C15 C16 -0.5(5) . . . . ?
C14 C15 C16 C17 1.4(6) . . . . ?
C15 C16 C17 C18 -1.6(7) . . . . ?
C14 C13 C18 C17 0.1(6) . . . . ?
P1 C13 C18 C17 -179.8(3) . . . . ?
C16 C17 C18 C13 0.8(7) . . . . ?
C13 P1 C19 C24 -38.0(3) . . . . ?
C8 P1 C19 C24 -147.0(3) . . . . ?
Pd1 P1 C19 C24 83.1(3) . . . . ?
C13 P1 C19 C20 146.7(3) . . . . ?
C8 P1 C19 C20 37.7(3) . . . . ?
Pd1 P1 C19 C20 -92.2(3) . . . . ?
C24 C19 C20 C21 -0.1(5) . . . . ?
P1 C19 C20 C21 175.2(3) . . . . ?
C19 C20 C21 C22 0.4(5) . . . . ?
C20 C21 C22 C23 -1.1(6) . . . . ?
C21 C22 C23 C24 1.5(7) . . . . ?
C22 C23 C24 C19 -1.2(7) . . . . ?
C20 C19 C24 C23 0.5(5) . . . . ?
P1 C19 C24 C23 -174.9(3) . . . . ?
C30 C25 C26 C27 1.3(4) . . . . ?
Ge1 C25 C26 C27 -177.1(2) . . . . ?
C30 C25 C26 P2 -176.3(2) . . . . ?
Ge1 C25 C26 P2 5.3(3) . . . . ?
C37 P2 C26 C27 38.3(3) . . . . ?
C31 P2 C26 C27 -74.3(3) . . . . ?
Pd1 P2 C26 C27 153.1(2) . . . . ?
C37 P2 C26 C25 -144.2(2) . . . . ?
C31 P2 C26 C25 103.2(2) . . . . ?
Pd1 P2 C26 C25 -29.4(2) . . . . ?
C25 C26 C27 C28 0.4(4) . . . . ?
P2 C26 C27 C28 177.8(2) . . . . ?
C26 C27 C28 C29 -1.4(4) . . . . ?
C27 C28 C29 C30 0.8(4) . . . . ?
C28 C29 C30 C25 1.0(4) . . . . ?
C26 C25 C30 C29 -2.0(4) . . . . ?
Ge1 C25 C30 C29 176.2(2) . . . . ?
C37 P2 C31 C36 -39.9(3) . . . . ?
C26 P2 C31 C36 69.6(3) . . . . ?
Pd1 P2 C31 C36 -165.35(19) . . . . ?
C37 P2 C31 C32 145.7(2) . . . . ?
C26 P2 C31 C32 -104.7(2) . . . . ?
Pd1 P2 C31 C32 20.3(3) . . . . ?
C36 C31 C32 C33 0.3(4) . . . . ?
P2 C31 C32 C33 174.7(2) . . . . ?
C31 C32 C33 C34 -0.3(4) . . . . ?
C32 C33 C34 C35 0.6(5) . . . . ?
C33 C34 C35 C36 -0.9(5) . . . . ?
C32 C31 C36 C35 -0.5(4) . . . . ?
P2 C31 C36 C35 -174.8(2) . . . . ?
C34 C35 C36 C31 0.8(5) . . . . ?
C31 P2 C37 C42 -34.3(3) . . . . ?
C26 P2 C37 C42 -143.6(2) . . . . ?
Pd1 P2 C37 C42 99.6(2) . . . . ?
C31 P2 C37 C38 152.6(2) . . . . ?
C26 P2 C37 C38 43.3(3) . . . . ?
Pd1 P2 C37 C38 -73.5(3) . . . . ?
C42 C37 C38 C39 -2.4(5) . . . . ?
P2 C37 C38 C39 170.9(3) . . . . ?
C37 C38 C39 C40 1.4(5) . . . . ?
C38 C39 C40 C41 0.8(6) . . . . ?
C39 C40 C41 C42 -2.0(5) . . . . ?
C40 C41 C42 C37 1.0(5) . . . . ?
C38 C37 C42 C41 1.2(5) . . . . ?
P2 C37 C42 C41 -171.8(2) . . . . ?
C49 P3 C43 C48 177.9(3) . . . . ?
C55 P3 C43 C48 71.8(3) . . . . ?
Pd1 P3 C43 C48 -58.4(3) . . . . ?
C49 P3 C43 C44 -2.8(3) . . . . ?
C55 P3 C43 C44 -108.9(3) . . . . ?
Pd1 P3 C43 C44 120.8(3) . . . . ?
C48 C43 C44 C45 -0.1(6) . . . . ?
P3 C43 C44 C45 -179.4(3) . . . . ?
C43 C44 C45 C46 0.5(7) . . . . ?
C44 C45 C46 C47 -1.1(7) . . . . ?
C45 C46 C47 C48 1.2(7) . . . . ?
C44 C43 C48 C47 0.3(5) . . . . ?
P3 C43 C48 C47 179.6(3) . . . . ?
C46 C47 C48 C43 -0.9(6) . . . . ?
C43 P3 C49 C50 -58.7(4) . . . . ?
C55 P3 C49 C50 48.7(3) . . . . ?
Pd1 P3 C49 C50 174.1(3) . . . . ?
C43 P3 C49 C54 125.3(3) . . . . ?
C55 P3 C49 C54 -127.4(3) . . . . ?
Pd1 P3 C49 C54 -2.0(3) . . . . ?
C54 C49 C50 C51 -0.7(7) . . . . ?
P3 C49 C50 C51 -176.9(4) . . . . ?
C49 C50 C51 C52 0.0(8) . . . . ?
C50 C51 C52 C53 0.4(8) . . . . ?
C51 C52 C53 C54 0.0(7) . . . . ?
C52 C53 C54 C49 -0.8(6) . . . . ?
C50 C49 C54 C53 1.1(5) . . . . ?
P3 C49 C54 C53 177.4(3) . . . . ?
C49 P3 C55 C60 69.7(3) . . . . ?
C43 P3 C55 C60 -178.8(3) . . . . ?
Pd1 P3 C55 C60 -49.9(3) . . . . ?
C49 P3 C55 C56 -111.8(3) . . . . ?
C43 P3 C55 C56 -0.3(3) . . . . ?
Pd1 P3 C55 C56 128.6(3) . . . . ?
C60 C55 C56 C57 1.4(5) . . . . ?
P3 C55 C56 C57 -177.0(3) . . . . ?
C55 C56 C57 C58 -0.6(5) . . . . ?
C56 C57 C58 C59 -0.5(6) . . . . ?
C57 C58 C59 C60 0.7(6) . . . . ?
C58 C59 C60 C55 0.2(6) . . . . ?
C56 C55 C60 C59 -1.2(5) . . . . ?
P3 C55 C60 C59 177.4(3) . . . . ?
C73 B1 C61 C62 120.6(4) . . . . ?
C67 B1 C61 C62 -116.5(4) . . . . ?
C79 B1 C61 C62 1.2(5) . . . . ?
C73 B1 C61 C66 -61.9(4) . . . . ?
C67 B1 C61 C66 61.0(4) . . . . ?
C79 B1 C61 C66 178.7(3) . . . . ?
C66 C61 C62 C63 1.9(6) . . . . ?
B1 C61 C62 C63 179.5(4) . . . . ?
C61 C62 C63 C64 -0.1(7) . . . . ?
C62 C63 C64 C65 -1.2(7) . . . . ?
C63 C64 C65 C66 0.7(6) . . . . ?
C64 C65 C66 C61 1.2(6) . . . . ?
C62 C61 C66 C65 -2.4(5) . . . . ?
B1 C61 C66 C65 179.9(3) . . . . ?
C73 B1 C67 C72 -17.1(4) . . . . ?
C61 B1 C67 C72 -139.0(3) . . . . ?
C79 B1 C67 C72 102.7(3) . . . . ?
C73 B1 C67 C68 164.8(3) . . . . ?
C61 B1 C67 C68 42.9(4) . . . . ?
C79 B1 C67 C68 -75.4(3) . . . . ?
C72 C67 C68 C69 -3.0(5) . . . . ?
B1 C67 C68 C69 175.2(3) . . . . ?
C67 C68 C69 C70 1.6(6) . . . . ?
C68 C69 C70 C71 0.7(5) . . . . ?
C69 C70 C71 C72 -1.3(5) . . . . ?
C70 C71 C72 C67 -0.4(5) . . . . ?
C68 C67 C72 C71 2.5(4) . . . . ?
B1 C67 C72 C71 -175.7(3) . . . . ?
C61 B1 C73 C74 -0.2(4) . . . . ?
C67 B1 C73 C74 -119.2(3) . . . . ?
C79 B1 C73 C74 120.4(3) . . . . ?
C61 B1 C73 C78 -178.8(3) . . . . ?
C67 B1 C73 C78 62.2(4) . . . . ?
C79 B1 C73 C78 -58.2(4) . . . . ?
C78 C73 C74 C75 -1.9(5) . . . . ?
B1 C73 C74 C75 179.4(3) . . . . ?
C73 C74 C75 C76 -0.3(6) . . . . ?
C74 C75 C76 C77 2.1(5) . . . . ?
C75 C76 C77 C78 -1.6(5) . . . . ?
C76 C77 C78 C73 -0.8(5) . . . . ?
C74 C73 C78 C77 2.4(5) . . . . ?
B1 C73 C78 C77 -178.8(3) . . . . ?
C73 B1 C79 C84 138.4(3) . . . . ?
C61 B1 C79 C84 -100.2(3) . . . . ?
C67 B1 C79 C84 15.6(4) . . . . ?
C73 B1 C79 C80 -42.8(3) . . . . ?
C61 B1 C79 C80 78.5(4) . . . . ?
C67 B1 C79 C80 -165.6(3) . . . . ?
C84 C79 C80 C81 1.2(5) . . . . ?
B1 C79 C80 C81 -177.7(3) . . . . ?
C79 C80 C81 C82 -1.0(5) . . . . ?
C80 C81 C82 C83 -0.2(5) . . . . ?
C81 C82 C83 C84 1.0(5) . . . . ?
C80 C79 C84 C83 -0.4(4) . . . . ?
B1 C79 C84 C83 178.4(3) . . . . ?
C82 C83 C84 C79 -0.7(5) . . . . ?
